data_1536066
loop_
_publ_author_name
'Vigdorchik, A.G.'
'Malinovskii, Yu.A.'
'Dryuchko, A.G.'
'Verin, I.A.'

_publ_section_title
;
 Low-temperature X-ray investigation of potassium-neodymium
 nitratesK3(Nd2(NO3)9) and K2(Nd(NO3)5(H2O)2).
;
_journal_name_full Kristallografiya
_journal_page_first 882
_journal_page_last 888
_journal_volume 37
_journal_year 1992
_chemical_formula_sum 'K3 N9 Nd2 O27'
_chemical_name_systematic 'K3 Nd2 (N O3)9'
_space_group_IT_number 212
_symmetry_space_group_name_Hall 'P 4acd 2ab 3'
_symmetry_space_group_name_H-M 'P 43 3 2'
_cell_angle_alpha 90
_cell_angle_beta 90
_cell_angle_gamma 90
_cell_formula_units_Z 4
_cell_length_a 13.474
_cell_length_b 13.474
_cell_length_c 13.474
_cell_volume 2446.187
_citation_journal_id_ASTM KRISAJ
_cod_data_source_file Vigdorchik_KRISAJ_1992_1318.cif
_cod_data_source_block K3N9Nd2O27
_cod_database_code 1536066

loop_
_symmetry_equiv_pos_as_xyz
x,y,z
-y+3/4,x+1/4,z+3/4
-x+1/2,-y,z+1/2
y+3/4,-x+3/4,z+1/4
x+1/2,-y+1/2,-z
y+1/4,x+3/4,-z+3/4
-x,y+1/2,-z+1/2
-y+1/4,-x+1/4,-z+1/4
z,x,y
-x+3/4,z+1/4,y+3/4
-z+1/2,-x,y+1/2
x+3/4,-z+3/4,y+1/4
z+1/2,-x+1/2,-y
x+1/4,z+3/4,-y+3/4
-z,x+1/2,-y+1/2
-x+1/4,-z+1/4,-y+1/4
y,z,x
y+1/2,-z+1/2,-x
z+1/4,y+3/4,-x+3/4
-y,z+1/2,-x+1/2
-z+1/4,-y+1/4,-x+1/4
-y+1/2,-z,x+1/2
z+3/4,-y+3/4,x+1/4
-z+3/4,y+1/4,x+3/4

loop_
_atom_site_label
_atom_site_type_symbol
_atom_site_fract_x
_atom_site_fract_y
_atom_site_fract_z
_atom_site_occupancy
_atom_site_U_iso_or_equiv
O5 O-2 0.4256 0.2478 0.1688 1 0.0
N2 N+5 0.389 0.1635 0.1516 1 0.0
Nd1 Nd+3 0.3003 0.3003 0.3003 1 0.0
O4 O-2 0.428 0.1062 0.0924 1 0.0
K1 K+1 0.312 0.9382 0.125 1 0.0
O3 O-2 0.3109 0.1402 0.1984 1 0.0
O2 O-2 0.5533 0.6966 0.125 1 0.0
N1 N+5 0.4862 0.7638 0.125 1 0.0
O1 O-2 0.4026 0.7422 0.093 1 0.0
